data_2202794
loop_
_publ_author_name
'Gilardi, Richard'
'Dave, Paritosh R'
'Evans, Robin N.'

_publ_section_title
;
 1,3-Bis(4-fluorobenzenesulfonyl)-5-methylene-1,2,3,4,5,6-hexahydropyrimidine
;
_journal_issue 9
_journal_name_full 'Acta Crystallographica Section E'
_journal_page_first o1286
_journal_page_last o1287
_journal_paper_doi 10.1107/S1600536803017021
_journal_volume 59
_journal_year 2003
_chemical_formula_iupac 'C17 H16 F2 N2 O4 S2'
_chemical_formula_moiety 'C17 H16 F2 N2 O4 S2'
_chemical_formula_sum 'C17 H16 F2 N2 O4 S2'
_chemical_formula_weight 414.44
_chemical_melting_point .457E-305
_chemical_name_systematic
;
1,3-Bis(4-fluorobenzenesulfonyl)-5-methylene-1,2,3,4,5,6-hexahydropyrimidine
;
_space_group_IT_number 14
_symmetry_cell_setting monoclinic
_symmetry_space_group_name_Hall '-P 2yn'
_symmetry_space_group_name_H-M 'P 1 21/n 1'
_atom_sites_solution_hydrogens geom
_atom_sites_solution_primary direct
_atom_sites_solution_secondary difmap
_cell_angle_alpha 90.00
_cell_angle_beta 114.7510(10)
_cell_angle_gamma 90.00
_cell_formula_units_Z 4
_cell_length_a 13.8591(2)
_cell_length_b 10.82180(10)
_cell_length_c 13.8946(2)
_cell_measurement_reflns_used 7044
_cell_measurement_temperature 294(2)
_cell_measurement_theta_max 66.998
_cell_measurement_theta_min 3.782
_cell_volume 1892.48(5)
_computing_cell_refinement 'SAINT (Bruker, 2001)'
_computing_data_collection 'SMART (Bruker, 2001)'
_computing_data_reduction SAINT
_computing_molecular_graphics SHELXTL
_computing_publication_material SHELXTL
_computing_structure_refinement 'SHELXTL (Sheldrick, 1997)'
_computing_structure_solution 'SHELXS97 (Sheldrick, 1990)'
_diffrn_ambient_temperature 294(2)
_diffrn_measured_fraction_theta_full 0.942
_diffrn_measured_fraction_theta_max 0.942
_diffrn_measurement_device_type 'Bruker SMART CCD area-detector'
_diffrn_measurement_method '\f and \w'
_diffrn_radiation_monochromator graphite
_diffrn_radiation_source 'fine-focus sealed tube'
_diffrn_radiation_type CuK\a
_diffrn_radiation_wavelength 1.54178
_diffrn_reflns_av_R_equivalents 0.0322
_diffrn_reflns_av_sigmaI/netI 0.0312
_diffrn_reflns_limit_h_max 16
_diffrn_reflns_limit_h_min -15
_diffrn_reflns_limit_k_max 12
_diffrn_reflns_limit_k_min -11
_diffrn_reflns_limit_l_max 15
_diffrn_reflns_limit_l_min -15
_diffrn_reflns_number 9044
_diffrn_reflns_theta_full 67.11
_diffrn_reflns_theta_max 67.11
_diffrn_reflns_theta_min 3.78
_diffrn_standards_decay_% none
_diffrn_standards_number 0
_exptl_absorpt_coefficient_mu 2.967
_exptl_absorpt_correction_T_max 0.862
_exptl_absorpt_correction_T_min 0.686
_exptl_absorpt_correction_type multi-scan
_exptl_absorpt_process_details '(SADABS; Bruker, 2001)'
_exptl_crystal_colour Colorless
_exptl_crystal_density_diffrn 1.455
_exptl_crystal_density_meas ?
_exptl_crystal_density_method 'not measured'
_exptl_crystal_description Plate
_exptl_crystal_F_000 856
_exptl_crystal_size_max 0.18
_exptl_crystal_size_mid 0.16
_exptl_crystal_size_min 0.05
_refine_diff_density_max 0.241
_refine_diff_density_min -0.353
_refine_ls_extinction_coef 0.0116(7)
_refine_ls_extinction_expression Fc^*^=kFc[1+0.001xFc^2^\l^3^/sin(2\q)]^-1/4^
_refine_ls_extinction_method SHELXTL
_refine_ls_goodness_of_fit_ref 1.068
_refine_ls_hydrogen_treatment refall
_refine_ls_matrix_type full
_refine_ls_number_parameters 309
_refine_ls_number_reflns 3177
_refine_ls_number_restraints 0
_refine_ls_restrained_S_all 1.068
_refine_ls_R_factor_all 0.0482
_refine_ls_R_factor_gt 0.0446
_refine_ls_shift/su_max <0.001
_refine_ls_shift/su_mean 0.000
_refine_ls_structure_factor_coef Fsqd
_refine_ls_weighting_details 'calc w = 1/[\s^2^(Fo^2^)+(0.0828P)^2^+0.1403P] where P=  (Fo^2^+2Fc^2^)/3'
_refine_ls_weighting_scheme calc
_refine_ls_wR_factor_gt 0.1201
_refine_ls_wR_factor_ref 0.1241
_reflns_number_gt 2783
_reflns_number_total 3177
_reflns_threshold_expression I>2\s(I)
_cod_data_source_file ob6275.cif
_cod_data_source_block I
_cod_depositor_comments
;
The following automatic conversions were performed:
'_symmetry_cell_setting' value 'Monoclinic' changed to 'monoclinic'
according to '/home/saulius/struct/CIF-dictionaries/cif_core.dic'
dictionary named 'cif_core.dic' version 2.4.1 from 2010-06-29.

Automatic conversion script
Id: cif_fix_enum 1527 2010-12-29 10:47:43Z saulius 

The following automatic conversions were performed:

'_symmetry_cell_setting' value 'Monoclinic' changed to 'monoclinic'
according to /home/saulius/struct/CIF-dictionaries/cif_core.dic
dictionary named 'cif_core.dic' version 2.4.1 from 2010-06-29.

Automatic conversion script
Id: cif_fix_values 1715 2011-07-08 13:25:40Z adriana 

The following automatic conversions were performed:

'_exptl_crystal_density_meas' value 'not measured' was changed to '?'
- the value is perceived as not measured.

Automatic conversion script
Id: cif_fix_values 3008 2015-01-20 13:52:24Z robertas 
;
_cod_original_sg_symbol_Hall '-P 2yn '
_cod_original_sg_symbol_H-M 'P 21/n'
_cod_database_code 2202794
_cod_database_fobs_code 2202794

loop_
_symmetry_equiv_pos_as_xyz
'x, y, z'
'-x+1/2, y+1/2, -z+1/2'
'-x, -y, -z'
'x-1/2, -y-1/2, z-1/2'

loop_
_atom_site_label
_atom_site_fract_x
_atom_site_fract_y
_atom_site_fract_z
_atom_site_U_iso_or_equiv
_atom_site_adp_type
_atom_site_calc_flag
_atom_site_refinement_flags
_atom_site_occupancy
_atom_site_disorder_assembly
_atom_site_disorder_group
_atom_site_type_symbol
S1 0.38019(4) 0.57707(4) 0.10099(4) 0.0575(2) Uani d . 1 . . S
S2 0.66270(4) 0.83976(5) 0.14058(4) 0.0642(2) Uani d . 1 . . S
O1B 0.38055(12) 0.56931(15) -0.00144(12) 0.0697(4) Uani d . 1 . . O
N1 0.50458(13) 0.56938(15) 0.18668(13) 0.0564(4) Uani d . 1 . . N
O2B 0.59433(12) 0.83484(16) 0.02996(12) 0.0767(5) Uani d . 1 . . O
O1A 0.32549(13) 0.48619(14) 0.13395(13) 0.0748(4) Uani d . 1 . . O
N3 0.60807(13) 0.75132(15) 0.19882(13) 0.0575(4) Uani d . 1 . . N
C15 0.2208(2) 0.8453(3) 0.1708(2) 0.0831(7) Uani d . 1 . . C
C14 0.2440(2) 0.9444(2) 0.1244(2) 0.0783(7) Uani d . 1 . . C
C2 0.58612(16) 0.62316(19) 0.15980(18) 0.0576(5) Uani d . 1 . . C
O2A 0.68482(14) 0.95557(16) 0.19455(15) 0.0869(5) Uani d . 1 . . O
C6 0.5301(2) 0.5748(2) 0.30056(19) 0.0691(6) Uani d . 1 . . C
C11 0.32773(15) 0.72206(19) 0.11110(15) 0.0555(5) Uani d . 1 . . C
F14 0.20086(17) 1.05554(16) 0.12776(15) 0.1136(6) Uani d . 1 . . F
F24 1.05857(14) 0.5984(2) 0.1956(2) 0.1407(9) Uani d . 1 . . F
C21 0.78362(16) 0.7691(2) 0.15712(17) 0.0633(5) Uani d . 1 . . C
C12 0.35262(17) 0.8246(2) 0.06658(17) 0.0612(5) Uani d . 1 . . C
C16 0.26276(19) 0.7321(3) 0.1640(2) 0.0709(6) Uani d . 1 . . C
C22 0.7887(2) 0.7031(3) 0.0756(2) 0.0753(6) Uani d . 1 . . C
C13 0.3096(2) 0.9379(2) 0.07304(19) 0.0726(6) Uani d . 1 . . C
C26 0.87125(19) 0.7789(3) 0.2547(2) 0.0773(7) Uani d . 1 . . C
C5 0.56452(18) 0.7019(2) 0.34479(16) 0.0702(6) Uani d . 1 . . C
C4 0.6470(2) 0.7585(3) 0.31561(18) 0.0744(6) Uani d . 1 . . C
C25 0.9646(2) 0.7199(3) 0.2675(3) 0.0917(9) Uani d . 1 . . C
C23 0.8814(2) 0.6455(3) 0.0879(3) 0.0934(8) Uani d . 1 . . C
C24 0.9669(2) 0.6562(3) 0.1841(3) 0.0946(9) Uani d . 1 . . C
C5A 0.5268(3) 0.7570(4) 0.4059(3) 0.1002(10) Uani d . 1 . . C
H4A 0.713(2) 0.710(3) 0.348(2) 0.087(8) Uiso d . 1 . . H
H12 0.397(2) 0.819(2) 0.0300(19) 0.076(7) Uiso d . 1 . . H
H2A 0.5646(16) 0.622(2) 0.0857(18) 0.058(6) Uiso d . 1 . . H
H4B 0.662(2) 0.847(3) 0.342(2) 0.098(9) Uiso d . 1 . . H
H6A 0.593(2) 0.516(3) 0.339(2) 0.092(8) Uiso d . 1 . . H
H16 0.248(2) 0.664(3) 0.194(2) 0.082(8) Uiso d . 1 . . H
H22 0.733(2) 0.699(2) 0.013(2) 0.078(7) Uiso d . 1 . . H
H6B 0.468(2) 0.551(3) 0.304(2) 0.081(8) Uiso d . 1 . . H
H2B 0.648(2) 0.574(2) 0.194(2) 0.077(7) Uiso d . 1 . . H
H5A 0.476(3) 0.729(3) 0.420(3) 0.116(12) Uiso d . 1 . . H
H25 1.024(3) 0.726(3) 0.327(3) 0.104(10) Uiso d . 1 . . H
H5B 0.551(2) 0.839(3) 0.428(2) 0.092(9) Uiso d . 1 . . H
H13 0.324(2) 1.006(3) 0.049(2) 0.083(8) Uiso d . 1 . . H
H26 0.865(2) 0.826(3) 0.312(2) 0.087(8) Uiso d . 1 . . H
H23 0.888(3) 0.593(4) 0.033(3) 0.128(13) Uiso d . 1 . . H
H15 0.177(3) 0.858(3) 0.211(2) 0.104(9) Uiso d . 1 . . H

loop_
_atom_site_aniso_label
_atom_site_aniso_U_11
_atom_site_aniso_U_22
_atom_site_aniso_U_33
_atom_site_aniso_U_12
_atom_site_aniso_U_13
_atom_site_aniso_U_23
S1 0.0571(3) 0.0574(3) 0.0572(3) -0.00605(19) 0.0233(2) -0.00788(19)
S2 0.0603(3) 0.0622(3) 0.0608(4) -0.0069(2) 0.0163(2) 0.0040(2)
O1B 0.0724(9) 0.0808(10) 0.0540(9) -0.0029(7) 0.0245(7) -0.0171(7)
N1 0.0596(9) 0.0554(9) 0.0539(10) -0.0002(7) 0.0237(8) 0.0002(6)
O2B 0.0659(9) 0.0918(12) 0.0600(10) -0.0024(8) 0.0143(7) 0.0185(7)
O1A 0.0756(9) 0.0660(9) 0.0859(11) -0.0168(7) 0.0370(8) -0.0069(7)
N3 0.0579(9) 0.0605(10) 0.0486(9) -0.0056(7) 0.0167(7) -0.0054(7)
C15 0.0921(17) 0.0924(18) 0.0793(18) 0.0216(13) 0.0503(14) 0.0053(13)
C14 0.0887(16) 0.0752(15) 0.0704(15) 0.0203(13) 0.0326(12) -0.0036(11)
C2 0.0564(11) 0.0580(11) 0.0587(13) 0.0015(9) 0.0244(9) -0.0021(9)
O2A 0.0881(11) 0.0622(10) 0.1022(14) -0.0114(8) 0.0316(10) -0.0060(8)
C6 0.0734(14) 0.0752(14) 0.0568(13) 0.0012(11) 0.0255(11) 0.0095(10)
C11 0.0531(10) 0.0634(11) 0.0474(10) 0.0017(8) 0.0183(8) -0.0011(8)
F14 0.1472(16) 0.0877(11) 0.1173(13) 0.0434(10) 0.0665(12) 0.0034(9)
F24 0.0777(11) 0.162(2) 0.185(2) 0.0313(12) 0.0582(12) 0.0364(16)
C21 0.0563(11) 0.0649(12) 0.0624(13) -0.0136(9) 0.0187(9) 0.0031(9)
C12 0.0585(11) 0.0707(13) 0.0541(12) -0.0015(9) 0.0234(9) 0.0000(9)
C16 0.0751(14) 0.0802(15) 0.0675(14) 0.0080(11) 0.0398(11) 0.0079(11)
C22 0.0636(13) 0.0877(17) 0.0702(16) -0.0085(12) 0.0237(12) -0.0008(12)
C13 0.0814(15) 0.0664(14) 0.0654(14) 0.0034(11) 0.0263(12) 0.0054(10)
C26 0.0651(13) 0.0838(16) 0.0676(15) -0.0141(11) 0.0128(11) 0.0031(12)
C5 0.0717(13) 0.0864(15) 0.0456(12) -0.0044(11) 0.0176(10) -0.0026(10)
C4 0.0726(14) 0.0898(17) 0.0499(13) -0.0127(12) 0.0150(10) -0.0083(11)
C25 0.0593(14) 0.107(2) 0.087(2) -0.0087(14) 0.0090(13) 0.0186(16)
C23 0.0815(18) 0.106(2) 0.100(2) -0.0009(15) 0.0451(16) 0.0015(17)
C24 0.0600(14) 0.105(2) 0.120(3) 0.0056(13) 0.0396(15) 0.0253(18)
C5A 0.112(2) 0.115(3) 0.084(2) -0.018(2) 0.0510(18) -0.0276(17)

loop_
_atom_type_symbol
_atom_type_description
_atom_type_scat_dispersion_real
_atom_type_scat_dispersion_imag
_atom_type_scat_source
C C 0.0181 0.0091 'International Tables Vol C Tables 4.2.6.8 and 6.1.1.4'
H H 0.0000 0.0000 'International Tables Vol C Tables 4.2.6.8 and 6.1.1.4'
N N 0.0311 0.0180 'International Tables Vol C Tables 4.2.6.8 and 6.1.1.4'
O O 0.0492 0.0322 'International Tables Vol C Tables 4.2.6.8 and 6.1.1.4'
F F 0.0727 0.0534 'International Tables Vol C Tables 4.2.6.8 and 6.1.1.4'
S S 0.3331 0.5567 'International Tables Vol C Tables 4.2.6.8 and 6.1.1.4'

loop_
_geom_angle_atom_site_label_1
_geom_angle_atom_site_label_2
_geom_angle_atom_site_label_3
_geom_angle
O1B S1 O1A 120.18(10)
O1B S1 N1 106.27(9)
O1A S1 N1 105.69(9)
O1B S1 C11 107.82(10)
O1A S1 C11 107.20(10)
N1 S1 C11 109.38(8)
O2A S2 O2B 119.85(11)
O2A S2 N3 107.29(11)
O2B S2 N3 105.99(9)
O2A S2 C21 109.16(10)
O2B S2 C21 106.82(11)
N3 S2 C21 107.09(9)
C2 N1 C6 113.48(17)
C2 N1 S1 119.26(14)
C6 N1 S1 119.07(15)
C2 N3 C4 112.12(18)
C2 N3 S2 115.92(14)
C4 N3 S2 118.75(14)
C14 C15 C16 118.7(2)
C14 C15 H15 118.7(19)
C16 C15 H15 122.6(19)
F14 C14 C15 119.3(2)
F14 C14 C13 117.5(3)
C15 C14 C13 123.2(2)
N1 C2 N3 110.22(16)
N1 C2 H2A 110.6(13)
N3 C2 H2A 109.4(14)
N1 C2 H2B 106.9(15)
N3 C2 H2B 109.7(15)
H2A C2 H2B 110(2)
N1 C6 C5 111.67(18)
N1 C6 H6A 107.4(15)
C5 C6 H6A 107.2(16)
N1 C6 H6B 104.1(16)
C5 C6 H6B 112.0(17)
H6A C6 H6B 114(2)
C12 C11 C16 120.9(2)
C12 C11 S1 119.42(15)
C16 C11 S1 119.63(18)
C22 C21 C26 121.3(2)
C22 C21 S2 119.56(18)
C26 C21 S2 119.1(2)
C13 C12 C11 119.2(2)
C13 C12 H12 119.3(16)
C11 C12 H12 121.5(16)
C15 C16 C11 119.6(2)
C15 C16 H16 120.5(17)
C11 C16 H16 119.9(17)
C21 C22 C23 120.3(3)
C21 C22 H22 120.8(17)
C23 C22 H22 118.9(17)
C14 C13 C12 118.5(2)
C14 C13 H13 118.1(19)
C12 C13 H13 123.4(19)
C25 C26 C21 118.4(3)
C25 C26 H26 122.5(17)
C21 C26 H26 119.1(17)
C5A C5 C4 123.1(3)
C5A C5 C6 122.5(3)
C4 C5 C6 114.4(2)
N3 C4 C5 107.86(18)
N3 C4 H4A 108.4(17)
C5 C4 H4A 109.1(16)
N3 C4 H4B 111.5(16)
C5 C4 H4B 111.1(17)
H4A C4 H4B 109(2)
C24 C25 C26 118.5(3)
C24 C25 H25 119(2)
C26 C25 H25 122(2)
C24 C23 C22 117.8(3)
C24 C23 H23 119(2)
C22 C23 H23 123(2)
C25 C24 F24 119.0(3)
C25 C24 C23 123.7(3)
F24 C24 C23 117.3(4)
C5 C5A H5A 125(2)
C5 C5A H5B 116.5(19)
H5A C5A H5B 118(3)

loop_
_geom_bond_atom_site_label_1
_geom_bond_atom_site_label_2
_geom_bond_site_symmetry_2
_geom_bond_distance
_geom_bond_publ_flag
S1 O1B . 1.4277(16) ?
S1 O1A . 1.4292(16) ?
S1 N1 . 1.6364(17) ?
S1 C11 . 1.760(2) ?
S2 O2A . 1.4264(18) ?
S2 O2B . 1.4296(16) ?
S2 N3 . 1.6300(18) ?
S2 C21 . 1.767(2) ?
N1 C2 . 1.452(3) ?
N1 C6 . 1.471(3) ?
N3 C2 . 1.474(3) ?
N3 C4 . 1.482(3) ?
C15 C14 . 1.358(4) ?
C15 C16 . 1.376(4) ?
C15 H15 . 1.00(3) ?
C14 F14 . 1.353(3) ?
C14 C13 . 1.372(4) ?
C2 H2A . 0.95(2) ?
C2 H2B . 0.95(3) ?
C6 C5 . 1.500(3) ?
C6 H6A . 1.03(3) ?
C6 H6B . 0.92(3) ?
C11 C12 . 1.383(3) ?
C11 C16 . 1.385(3) ?
F24 C24 . 1.365(3) ?
C21 C22 . 1.366(4) ?
C21 C26 . 1.395(3) ?
C12 C13 . 1.383(3) ?
C12 H12 . 0.95(3) ?
C16 H16 . 0.91(3) ?
C22 C23 . 1.373(4) ?
C22 H22 . 0.89(3) ?
C13 H13 . 0.87(3) ?
C26 C25 . 1.386(4) ?
C26 H26 . 0.98(3) ?
C5 C5A . 1.312(4) ?
C5 C4 . 1.495(3) ?
C4 H4A . 0.98(3) ?
C4 H4B . 1.02(3) ?
C25 C24 . 1.360(5) ?
C25 H25 . 0.89(3) ?
C23 C24 . 1.369(5) ?
C23 H23 . 0.99(4) ?
C5A H5A . 0.86(4) ?
C5A H5B . 0.95(3) ?

loop_
_geom_hbond_atom_site_label_D
_geom_hbond_atom_site_label_H
_geom_hbond_atom_site_label_A
_geom_hbond_site_symmetry_A
_geom_hbond_distance_DH
_geom_hbond_distance_HA
_geom_hbond_distance_DA
_geom_hbond_angle_DHA
C2 H2A O1B . 0.95(2) 2.39(2) 2.852(3) 109(2)
C22 H22 O2B . 0.89(3) 2.51(3) 2.873(3) 105.0(10)
C16 H16 O1A . 0.91(3) 2.51(3) 2.884(3) 105(2)
C4 H4B O2A . 1.02(3) 2.49(3) 2.897(3) 103(2)
C2 H2A O2B . 0.95(2) 2.52(2) 2.947(3) 108(2)
C13 H13 O2B 3_675 0.87(3) 2.54(3) 3.386(3) 163(2)
C2 H2B O2A 2_645 0.95(3) 2.53(3) 3.476(3) 173(2)

loop_
_geom_torsion_atom_site_label_1
_geom_torsion_atom_site_label_2
_geom_torsion_atom_site_label_3
_geom_torsion_atom_site_label_4
_geom_torsion
O1B S1 N1 C2 33.61(17)
O1A S1 N1 C2 162.35(15)
C11 S1 N1 C2 -82.54(16)
O1B S1 N1 C6 -179.89(15)
O1A S1 N1 C6 -51.15(17)
C11 S1 N1 C6 63.96(17)
O2A S2 N3 C2 -175.59(14)
O2B S2 N3 C2 55.26(16)
C21 S2 N3 C2 -58.51(16)
O2A S2 N3 C4 -37.5(2)
O2B S2 N3 C4 -166.65(18)
C21 S2 N3 C4 79.59(19)
C16 C15 C14 F14 178.1(2)
C16 C15 C14 C13 -1.6(5)
C6 N1 C2 N3 -55.2(2)
S1 N1 C2 N3 93.03(18)
C4 N3 C2 N1 60.7(2)
S2 N3 C2 N1 -158.48(14)
C2 N1 C6 C5 49.1(3)
S1 N1 C6 C5 -99.2(2)
O1B S1 C11 C12 -37.86(19)
O1A S1 C11 C12 -168.57(16)
N1 S1 C11 C12 77.29(18)
O1B S1 C11 C16 142.56(17)
O1A S1 C11 C16 11.9(2)
N1 S1 C11 C16 -102.29(18)
O2A S2 C21 C22 -143.37(19)
O2B S2 C21 C22 -12.4(2)
N3 S2 C21 C22 100.78(19)
O2A S2 C21 C26 38.6(2)
O2B S2 C21 C26 169.55(17)
N3 S2 C21 C26 -77.25(19)
C16 C11 C12 C13 -1.6(3)
S1 C11 C12 C13 178.80(17)
C14 C15 C16 C11 0.4(4)
C12 C11 C16 C15 1.2(4)
S1 C11 C16 C15 -179.2(2)
C26 C21 C22 C23 -0.6(4)
S2 C21 C22 C23 -178.6(2)
F14 C14 C13 C12 -178.6(2)
C15 C14 C13 C12 1.2(4)
C11 C12 C13 C14 0.5(3)
C22 C21 C26 C25 0.0(4)
S2 C21 C26 C25 178.0(2)
N1 C6 C5 C5A 133.0(3)
N1 C6 C5 C4 -48.4(3)
C2 N3 C4 C5 -58.2(3)
S2 N3 C4 C5 162.25(17)
C5A C5 C4 N3 -129.2(3)
C6 C5 C4 N3 52.2(3)
C21 C26 C25 C24 0.7(4)
C21 C22 C23 C24 0.4(4)
C26 C25 C24 F24 179.5(2)
C26 C25 C24 C23 -0.9(5)
C22 C23 C24 C25 0.3(5)
C22 C23 C24 F24 179.9(3)

loop_
_cod_related_entry_id
_cod_related_entry_database
_cod_related_entry_code
1 ChemSpider 21131494
